data_4134371
loop_
_publ_author_name
'Ociepa, Micha'
'Wierzba, Aleksandra J.'
'Turkowska, Joanna'
'Gryko, Dorota'

_publ_section_title
;
 Polarity-Reversal Strategy for Functionalization of Electrophilic
 Strained Molecules via Light-Driven Cobalt Catalysis.
;
_journal_name_full 'Journal of the American Chemical Society'
_journal_paper_doi 10.1021/jacs.0c00245
_journal_year 2020
_chemical_absolute_configuration rm
_chemical_formula_sum 'C62 H84 Cl Co N4 O20 S'
_chemical_formula_weight 1331.77
_space_group_crystal_system triclinic
_space_group_IT_number 1
_space_group_name_Hall 'P 1'
_space_group_name_H-M_alt 'P 1'
_atom_sites_solution_hydrogens geom
_audit_creation_method SHELXL-2018/3
_cell_angle_alpha 95.530(2)
_cell_angle_beta 105.779(2)
_cell_angle_gamma 100.114(2)
_cell_formula_units_Z 1
_cell_length_a 9.5732(2)
_cell_length_b 12.8414(3)
_cell_length_c 13.5828(2)
_cell_measurement_reflns_used 23080
_cell_measurement_temperature 100(2)
_cell_measurement_theta_max 30.0830
_cell_measurement_theta_min 2.7090
_cell_volume 1563.48(6)
_computing_structure_refinement 'SHELXL-2018/3 (Sheldrick, 2018)'
_diffrn_ambient_temperature 100(2)
_diffrn_detector_area_resol_mean 16.2974
_diffrn_measured_fraction_theta_full 0.999
_diffrn_measured_fraction_theta_max 0.911
_diffrn_measurement_device_type 'SuperNova, Dual, Cu at home/near, Eos'
_diffrn_measurement_method '\w scans'
_diffrn_radiation_type MoK\a
_diffrn_radiation_wavelength 0.71073
_diffrn_reflns_av_R_equivalents 0.0268
_diffrn_reflns_av_unetI/netI 0.0395
_diffrn_reflns_Laue_measured_fraction_full 0.999
_diffrn_reflns_Laue_measured_fraction_max 0.911
_diffrn_reflns_limit_h_max 13
_diffrn_reflns_limit_h_min -13
_diffrn_reflns_limit_k_max 17
_diffrn_reflns_limit_k_min -18
_diffrn_reflns_limit_l_max 19
_diffrn_reflns_limit_l_min -18
_diffrn_reflns_number 38508
_diffrn_reflns_point_group_measured_fraction_full 0.999
_diffrn_reflns_point_group_measured_fraction_max 0.872
_diffrn_reflns_theta_full 25.242
_diffrn_reflns_theta_max 30.156
_diffrn_reflns_theta_min 2.261
_diffrn_source 'micro-focus sealed X-ray tube'
_diffrn_source_type 'SuperNova (Mo) X-ray Source'
_exptl_absorpt_coefficient_mu 0.429
_exptl_absorpt_correction_T_max 0.958
_exptl_absorpt_correction_T_min 0.921
_exptl_absorpt_correction_type multi-scan
_exptl_absorpt_process_details
;
CrysAlisPro 1.171.40.45a (Rigaku Oxford Diffraction, 2019)
Empirical absorption correction using spherical harmonics,
 implemented in SCALE3 ABSPACK scaling algorithm.
;
_exptl_crystal_colour red
_exptl_crystal_density_diffrn 1.414
_exptl_crystal_description block
_exptl_crystal_F_000 704
_exptl_crystal_size_max 0.25
_exptl_crystal_size_mid 0.16
_exptl_crystal_size_min 0.10
_refine_diff_density_max 0.333
_refine_diff_density_min -0.300
_refine_diff_density_rms 0.049
_refine_ls_abs_structure_details
;
 Flack x determined using 6888 quotients [(I+)-(I-)]/[(I+)+(I-)]
 (Parsons, Flack and Wagner, Acta Cryst. B69 (2013) 249-259).
;
_refine_ls_abs_structure_Flack -0.002(3)
_refine_ls_extinction_method none
_refine_ls_goodness_of_fit_ref 1.019
_refine_ls_hydrogen_treatment constr
_refine_ls_matrix_type full
_refine_ls_number_parameters 817
_refine_ls_number_reflns 16142
_refine_ls_number_restraints 3
_refine_ls_restrained_S_all 1.018
_refine_ls_R_factor_all 0.0343
_refine_ls_R_factor_gt 0.0315
_refine_ls_shift/su_max 0.024
_refine_ls_shift/su_mean 0.001
_refine_ls_structure_factor_coef Fsqd
_refine_ls_weighting_details 'w=1/[\s^2^(Fo^2^)+(0.0341P)^2^+0.3413P] where P=(Fo^2^+2Fc^2^)/3'
_refine_ls_weighting_scheme calc
_refine_ls_wR_factor_gt 0.0716
_refine_ls_wR_factor_ref 0.0734
_reflns_Friedel_coverage 0.915
_reflns_Friedel_fraction_full 0.998
_reflns_Friedel_fraction_max 0.833
_reflns_number_gt 15377
_reflns_number_total 16142
_reflns_threshold_expression 'I > 2\s(I)'
_cod_data_source_file ja0c00245_si_002.cif
_cod_data_source_block shelx
_cod_original_cell_volume 1563.47(6)
_cod_database_code 4134371
_shelx_shelxl_version_number 2018/3
_shelx_space_group_comment
;
The symmetry employed for this shelxl refinement is uniquely defined
by the following loop, which should always be used as a source of
symmetry information in preference to the above space-group names.
They are only intended as comments.
;

loop_
_space_group_symop_operation_xyz
'x, y, z'

loop_
_atom_site_label
_atom_site_type_symbol
_atom_site_fract_x
_atom_site_fract_y
_atom_site_fract_z
_atom_site_U_iso_or_equiv
_atom_site_adp_type
_atom_site_occupancy
_atom_site_site_symmetry_order
_atom_site_calc_flag
_atom_site_refinement_flags_posn
_atom_site_refinement_flags_adp
_atom_site_refinement_flags_occupancy
_atom_site_disorder_assembly
_atom_site_disorder_group
C1 C 0.3775(3) 0.1580(2) 0.55136(18) 0.0130(4) Uani 1 1 d . . . . .
H1 H 0.381224 0.091614 0.507998 0.016 Uiso 1 1 calc R U . . .
C1A C 0.1478(3) -0.2180(2) 0.47475(19) 0.0175(5) Uani 1 1 d . . . . .
H1AA H 0.220509 -0.236508 0.532912 0.026 Uiso 1 1 calc R U . . .
H1AB H 0.182649 -0.222597 0.413304 0.026 Uiso 1 1 calc R U . . .
H1AC H 0.052177 -0.268009 0.460439 0.026 Uiso 1 1 calc R U . . .
C2 C 0.4903(3) 0.1686(2) 0.65863(18) 0.0147(5) Uani 1 1 d . . . . .
H2A H 0.519612 0.100687 0.675372 0.018 Uiso 1 1 calc R U . . .
H2B H 0.460941 0.204099 0.715562 0.018 Uiso 1 1 calc R U . . .
C3 C 0.6041(3) 0.2435(2) 0.62079(19) 0.0153(5) Uani 1 1 d . . . . .
H3 H 0.647331 0.312642 0.668928 0.018 Uiso 1 1 calc R U . . .
C4 C 0.4762(3) 0.2544(2) 0.52632(19) 0.0165(5) Uani 1 1 d . . . . .
H4A H 0.441463 0.322200 0.533450 0.020 Uiso 1 1 calc R U . . .
H4B H 0.496355 0.240854 0.459034 0.020 Uiso 1 1 calc R U . . .
C5 C 0.6519(3) 0.0519(2) 0.52520(19) 0.0158(5) Uani 1 1 d . . . . .
C6 C 0.6495(3) -0.0355(2) 0.5777(2) 0.0216(6) Uani 1 1 d . . . . .
H6 H 0.694317 -0.026002 0.650373 0.026 Uiso 1 1 calc R U . . .
C7 C 0.5807(4) -0.1375(2) 0.5228(2) 0.0267(6) Uani 1 1 d . . . . .
H7 H 0.578719 -0.197997 0.557973 0.032 Uiso 1 1 calc R U . . .
C8 C 0.5151(3) -0.1503(2) 0.4163(2) 0.0278(6) Uani 1 1 d . . . . .
H8 H 0.468725 -0.219699 0.378804 0.033 Uiso 1 1 calc R U . . .
C9 C 0.5169(3) -0.0620(2) 0.3646(2) 0.0218(6) Uani 1 1 d . . . . .
H9 H 0.471934 -0.071443 0.291900 0.026 Uiso 1 1 calc R U . . .
C10 C 0.5840(3) 0.0397(2) 0.4187(2) 0.0193(5) Uani 1 1 d . . . . .
H10 H 0.583699 0.100290 0.383746 0.023 Uiso 1 1 calc R U . . .
C11 C 0.2023(3) 0.37989(19) 0.63538(18) 0.0118(4) Uani 1 1 d . . . . .
C12 C 0.1852(3) 0.42026(19) 0.54466(19) 0.0133(5) Uani 1 1 d . . . . .
C13 C 0.1506(3) 0.35169(19) 0.44720(18) 0.0117(4) Uani 1 1 d . . . . .
C14 C 0.1956(3) 0.5400(2) 0.54929(19) 0.0186(5) Uani 1 1 d . . . . .
H14A H 0.096627 0.555597 0.540121 0.028 Uiso 1 1 calc R U . . .
H14B H 0.234726 0.564774 0.494111 0.028 Uiso 1 1 calc R U . . .
H14C H 0.262066 0.576911 0.616632 0.028 Uiso 1 1 calc R U . . .
C15 C 0.2096(3) 0.4439(2) 0.73793(18) 0.0137(5) Uani 1 1 d . . . . .
H15 H 0.272617 0.517125 0.747750 0.016 Uiso 1 1 calc R U . . .
C16 C 0.2863(3) 0.3770(2) 0.81579(18) 0.0162(5) Uani 1 1 d . . . . .
C17 C 0.2392(3) 0.2678(2) 0.75071(18) 0.0129(4) Uani 1 1 d . . . . .
C18 C 0.0492(3) 0.4508(2) 0.73622(19) 0.0166(5) Uani 1 1 d . . . . .
H18A H -0.003532 0.467317 0.667974 0.020 Uiso 1 1 calc R U . . .
H18B H -0.003682 0.380203 0.744580 0.020 Uiso 1 1 calc R U . . .
C19 C 0.0433(3) 0.5361(2) 0.8215(2) 0.0188(5) Uani 1 1 d . . . . .
H19A H 0.074278 0.511095 0.889262 0.023 Uiso 1 1 calc R U . . .
H19B H 0.114819 0.602764 0.823662 0.023 Uiso 1 1 calc R U . . .
C20 C -0.1088(3) 0.5602(2) 0.8051(2) 0.0240(6) Uani 1 1 d . . . . .
C21 C -0.2405(5) 0.6866(3) 0.8520(4) 0.0528(12) Uani 1 1 d . . . . .
H21A H -0.296048 0.682534 0.779072 0.079 Uiso 1 1 calc R U . . .
H21B H -0.221662 0.760135 0.887326 0.079 Uiso 1 1 calc R U . . .
H21C H -0.298517 0.638355 0.884936 0.079 Uiso 1 1 calc R U . . .
C22 C 0.4554(3) 0.4129(2) 0.8391(3) 0.0299(7) Uani 1 1 d . . . . .
H22A H 0.488925 0.483920 0.881379 0.045 Uiso 1 1 calc R U . . .
H22B H 0.480387 0.416072 0.773924 0.045 Uiso 1 1 calc R U . . .
H22C H 0.504668 0.361653 0.876735 0.045 Uiso 1 1 calc R U . . .
C25 C 0.1149(3) 0.3880(2) 0.34021(18) 0.0123(5) Uani 1 1 d . . . . .
C26 C 0.2612(3) 0.4466(2) 0.32516(19) 0.0167(5) Uani 1 1 d . . . . .
H26A H 0.307420 0.507760 0.380509 0.025 Uiso 1 1 calc R U . . .
H26B H 0.240076 0.472083 0.257982 0.025 Uiso 1 1 calc R U . . .
H26C H 0.328945 0.397290 0.327424 0.025 Uiso 1 1 calc R U . . .
C27 C -0.0026(3) 0.4588(2) 0.32459(19) 0.0148(5) Uani 1 1 d . . . . .
H27A H 0.045536 0.531634 0.362520 0.018 Uiso 1 1 calc R U . . .
H27B H -0.037970 0.464504 0.250117 0.018 Uiso 1 1 calc R U . . .
C28 C -0.1377(3) 0.4166(2) 0.3614(2) 0.0163(5) Uani 1 1 d . . . . .
H28A H -0.216812 0.371329 0.302282 0.020 Uiso 1 1 calc R U . . .
H28B H -0.108401 0.370989 0.414970 0.020 Uiso 1 1 calc R U . . .
C29 C -0.1988(3) 0.5049(2) 0.40518(19) 0.0164(5) Uani 1 1 d . . . . .
C30 C -0.3585(4) 0.5478(3) 0.4987(3) 0.0314(7) Uani 1 1 d . . . . .
H30A H -0.403975 0.590273 0.447648 0.047 Uiso 1 1 calc R U . . .
H30B H -0.276438 0.594596 0.553300 0.047 Uiso 1 1 calc R U . . .
H30C H -0.432974 0.513251 0.529107 0.047 Uiso 1 1 calc R U . . .
C31 C 0.0511(3) 0.27873(19) 0.26708(17) 0.0115(4) Uani 1 1 d . . . . .
H31 H -0.059141 0.262494 0.253359 0.014 Uiso 1 1 calc R U . . .
C32 C 0.1141(3) 0.19688(19) 0.33208(17) 0.0110(4) Uani 1 1 d . . . . .
H32 H 0.208915 0.186526 0.318965 0.013 Uiso 1 1 calc R U . . .
C33 C 0.0836(3) 0.2748(2) 0.16155(18) 0.0145(5) Uani 1 1 d . . . . .
H33A H 0.192399 0.289092 0.173257 0.017 Uiso 1 1 calc R U . . .
H33B H 0.041154 0.202195 0.121429 0.017 Uiso 1 1 calc R U . . .
C34 C 0.0191(3) 0.3557(2) 0.09990(19) 0.0173(5) Uani 1 1 d . . . . .
C35 C -0.2043(4) 0.4063(3) 0.0190(3) 0.0380(8) Uani 1 1 d . . . . .
H35A H -0.203152 0.394265 -0.053155 0.057 Uiso 1 1 calc R U . . .
H35B H -0.153851 0.480139 0.049979 0.057 Uiso 1 1 calc R U . . .
H35C H -0.307225 0.394257 0.021235 0.057 Uiso 1 1 calc R U . . .
C36 C 0.1574(3) -0.05717(19) 0.60160(18) 0.0120(4) Uani 1 1 d . . . . .
C37 C 0.1293(3) -0.10521(19) 0.50190(18) 0.0128(5) Uani 1 1 d . . . . .
C38 C 0.0770(3) -0.05001(19) 0.41649(18) 0.0112(4) Uani 1 1 d . . . . .
C39 C 0.2371(3) 0.1738(2) 0.79159(18) 0.0132(4) Uani 1 1 d . . . . .
H39 H 0.267850 0.178539 0.864828 0.016 Uiso 1 1 calc R U . . .
C40 C 0.1933(3) 0.0727(2) 0.73345(18) 0.0119(4) Uani 1 1 d . . . . .
C41 C 0.1672(3) -0.02717(19) 0.78062(18) 0.0125(4) Uani 1 1 d . . . . .
H41 H 0.243378 -0.021102 0.849089 0.015 Uiso 1 1 calc R U . . .
C42 C 0.1899(3) -0.1120(2) 0.69902(18) 0.0127(5) Uani 1 1 d . . . . .
C43 C 0.0897(3) -0.2223(2) 0.68806(19) 0.0170(5) Uani 1 1 d . . . . .
H43A H -0.012673 -0.220442 0.650363 0.025 Uiso 1 1 calc R U . . .
H43B H 0.093428 -0.240723 0.756942 0.025 Uiso 1 1 calc R U . . .
H43C H 0.124270 -0.276044 0.649879 0.025 Uiso 1 1 calc R U . . .
C44 C 0.3569(3) -0.1177(2) 0.72825(18) 0.0147(5) Uani 1 1 d . . . . .
H44A H 0.379633 -0.146310 0.665366 0.018 Uiso 1 1 calc R U . . .
H44B H 0.417828 -0.044345 0.752849 0.018 Uiso 1 1 calc R U . . .
C45 C 0.4008(3) -0.1867(2) 0.81081(19) 0.0171(5) Uani 1 1 d . . . . .
C46 C 0.4716(4) -0.1919(3) 0.9909(2) 0.0327(7) Uani 1 1 d . . . . .
H46A H 0.406623 -0.262823 0.979029 0.049 Uiso 1 1 calc R U . . .
H46B H 0.470313 -0.151407 1.055533 0.049 Uiso 1 1 calc R U . . .
H46C H 0.573149 -0.199787 0.995960 0.049 Uiso 1 1 calc R U . . .
C47 C -0.0021(3) -0.10566(19) 0.30687(17) 0.0126(4) Uani 1 1 d . . . . .
H47 H 0.060728 -0.153648 0.287053 0.015 Uiso 1 1 calc R U . . .
C48 C 0.0042(3) -0.01072(19) 0.24284(17) 0.0123(4) Uani 1 1 d . . . . .
C49 C 0.0140(3) 0.08686(18) 0.32649(17) 0.0106(4) Uani 1 1 d . . . . .
C50 C -0.1400(3) 0.1008(2) 0.33060(19) 0.0142(5) Uani 1 1 d . . . . .
H50A H -0.129426 0.157360 0.387571 0.021 Uiso 1 1 calc R U . . .
H50B H -0.195421 0.033423 0.341808 0.021 Uiso 1 1 calc R U . . .
H50C H -0.193754 0.120390 0.265068 0.021 Uiso 1 1 calc R U . . .
C51 C -0.1546(3) -0.1760(2) 0.29817(19) 0.0151(5) Uani 1 1 d . . . . .
H51A H -0.151716 -0.200981 0.365273 0.018 Uiso 1 1 calc R U . . .
H51B H -0.231371 -0.132454 0.283137 0.018 Uiso 1 1 calc R U . . .
C52 C -0.1972(3) -0.2734(2) 0.2128(2) 0.0192(5) Uani 1 1 d . . . . .
H52A H -0.201664 -0.248410 0.145543 0.023 Uiso 1 1 calc R U . . .
H52B H -0.119711 -0.316371 0.227284 0.023 Uiso 1 1 calc R U . . .
C53 C -0.3445(3) -0.3425(2) 0.2057(2) 0.0197(5) Uani 1 1 d . . . . .
C54 C -0.4849(3) -0.5193(2) 0.1684(3) 0.0294(6) Uani 1 1 d . . . . .
H54A H -0.572296 -0.495213 0.129111 0.044 Uiso 1 1 calc R U . . .
H54B H -0.488405 -0.522559 0.239471 0.044 Uiso 1 1 calc R U . . .
H54C H -0.484081 -0.590490 0.135582 0.044 Uiso 1 1 calc R U . . .
C55 C 0.1489(3) 0.0000(2) 0.20976(18) 0.0142(5) Uani 1 1 d . . . . .
H55A H 0.162469 0.065553 0.177500 0.017 Uiso 1 1 calc R U . . .
H55B H 0.235054 0.007565 0.271937 0.017 Uiso 1 1 calc R U . . .
C56 C 0.0086(3) -0.0471(2) 0.79289(19) 0.0150(5) Uani 1 1 d . . . . .
H56A H -0.064623 -0.052637 0.724242 0.018 Uiso 1 1 calc R U . . .
H56B H -0.011100 -0.116239 0.818480 0.018 Uiso 1 1 calc R U . . .
C57 C -0.0127(3) 0.0413(2) 0.86731(19) 0.0159(5) Uani 1 1 d . . . . .
H57A H 0.056591 0.044101 0.936950 0.019 Uiso 1 1 calc R U . . .
H57B H 0.012330 0.110964 0.843878 0.019 Uiso 1 1 calc R U . . .
C58 C -0.1689(3) 0.0247(2) 0.87451(18) 0.0158(5) Uani 1 1 d . . . . .
C59 C 0.1443(3) -0.0962(2) 0.1338(2) 0.0182(5) Uani 1 1 d . . . . .
C60 C 0.1876(4) -0.2727(2) 0.1192(3) 0.0318(7) Uani 1 1 d . . . . .
H60A H 0.183785 -0.260840 0.048343 0.048 Uiso 1 1 calc R U . . .
H60B H 0.095638 -0.320774 0.118441 0.048 Uiso 1 1 calc R U . . .
H60C H 0.272415 -0.305033 0.147821 0.048 Uiso 1 1 calc R U . . .
C61 C -0.3325(3) 0.1048(2) 0.9453(2) 0.0224(6) Uani 1 1 d . . . . .
H61A H -0.398340 0.115392 0.879514 0.034 Uiso 1 1 calc R U . . .
H61B H -0.328400 0.161801 1.000090 0.034 Uiso 1 1 calc R U . . .
H61C H -0.370656 0.035253 0.962639 0.034 Uiso 1 1 calc R U . . .
C62 C -0.1295(3) -0.0221(2) 0.14648(18) 0.0178(5) Uani 1 1 d . . . . .
H62A H -0.127685 -0.079920 0.094457 0.027 Uiso 1 1 calc R U . . .
H62B H -0.124506 0.045161 0.117864 0.027 Uiso 1 1 calc R U . . .
H62C H -0.221588 -0.038913 0.165640 0.027 Uiso 1 1 calc R U . . .
C63 C 0.2455(4) 0.3777(2) 0.9171(2) 0.0297(7) Uani 1 1 d . . . . .
H63A H 0.265031 0.451630 0.951613 0.045 Uiso 1 1 calc R U . . .
H63B H 0.305396 0.336660 0.962263 0.045 Uiso 1 1 calc R U . . .
H63C H 0.139969 0.345262 0.902279 0.045 Uiso 1 1 calc R U . . .
N1 N 0.2039(2) 0.27394(16) 0.64798(15) 0.0108(4) Uani 1 1 d . . . . .
N2 N 0.1663(2) 0.05216(16) 0.62996(15) 0.0110(4) Uani 1 1 d . . . . .
N3 N 0.0875(2) 0.05246(16) 0.42606(15) 0.0110(4) Uani 1 1 d . . . . .
N4 N 0.1455(2) 0.24950(16) 0.44133(15) 0.0106(4) Uani 1 1 d . . . . .
O1 O 0.8133(2) 0.24124(16) 0.53051(14) 0.0220(4) Uani 1 1 d . . . . .
O2 O 0.8362(2) 0.16533(16) 0.69411(14) 0.0224(4) Uani 1 1 d . . . . .
O3 O -0.1006(3) 0.65525(17) 0.8588(2) 0.0360(6) Uani 1 1 d . . . . .
O4 O -0.2235(3) 0.5021(2) 0.7533(2) 0.0441(6) Uani 1 1 d . . . . .
O5 O -0.1606(2) 0.59855(16) 0.40356(18) 0.0292(5) Uani 1 1 d . . . . .
O6 O -0.3027(2) 0.46714(17) 0.44865(18) 0.0292(5) Uani 1 1 d . . . . .
O7 O 0.0880(2) 0.43150(16) 0.07526(15) 0.0250(4) Uani 1 1 d . . . . .
O8 O 0.4192(2) -0.13510(16) 0.90541(14) 0.0205(4) Uani 1 1 d . . . . .
O9 O -0.1286(2) 0.33327(17) 0.07606(14) 0.0238(4) Uani 1 1 d . . . . .
O10 O 0.4160(2) -0.27768(16) 0.79445(16) 0.0291(5) Uani 1 1 d . . . . .
O11 O -0.4453(2) -0.31229(19) 0.2282(2) 0.0385(6) Uani 1 1 d . . . . .
O12 O -0.3517(2) -0.44483(16) 0.16983(16) 0.0256(4) Uani 1 1 d . . . . .
O13 O -0.2691(2) -0.05081(16) 0.83142(15) 0.0223(4) Uani 1 1 d . . . . .
O14 O -0.1842(2) 0.10787(15) 0.93566(14) 0.0192(4) Uani 1 1 d . . . . .
O15 O 0.0886(3) -0.10755(18) 0.04184(15) 0.0340(5) Uani 1 1 d . . . . .
O16 O 0.2040(2) -0.17143(15) 0.18242(14) 0.0209(4) Uani 1 1 d . . . . .
O17 O 0.6095(3) 0.23086(18) 1.15337(17) 0.0337(5) Uani 1 1 d . . . . .
O18 O 0.4804(3) 0.05922(17) 1.15850(17) 0.0312(5) Uani 1 1 d . . . . .
O19 O 0.4368(2) 0.21042(18) 1.24810(16) 0.0283(5) Uani 1 1 d . . . . .
O20 O 0.3534(3) 0.1773(2) 1.06693(16) 0.0379(6) Uani 1 1 d . . . . .
S1 S 0.74415(6) 0.18048(5) 0.59508(5) 0.01546(12) Uani 1 1 d . . . . .
Co1 Co 0.16815(3) 0.15846(2) 0.54160(2) 0.00924(7) Uani 1 1 d . . . . .
Cl1 Cl 0.46958(7) 0.16903(5) 1.15598(5) 0.01793(12) Uani 1 1 d . . . . .

loop_
_atom_site_aniso_label
_atom_site_aniso_U_11
_atom_site_aniso_U_22
_atom_site_aniso_U_33
_atom_site_aniso_U_23
_atom_site_aniso_U_13
_atom_site_aniso_U_12
C1 0.0129(11) 0.0142(11) 0.0137(10) 0.0036(9) 0.0043(9) 0.0061(9)
C1A 0.0235(13) 0.0128(12) 0.0166(11) 0.0027(9) 0.0047(10) 0.0065(10)
C2 0.0127(11) 0.0182(12) 0.0147(11) 0.0041(9) 0.0047(9) 0.0051(9)
C3 0.0142(12) 0.0147(12) 0.0164(11) 0.0001(9) 0.0039(9) 0.0031(9)
C4 0.0144(12) 0.0175(12) 0.0183(11) 0.0056(9) 0.0044(9) 0.0041(10)
C5 0.0113(11) 0.0191(12) 0.0185(11) 0.0016(10) 0.0059(9) 0.0051(10)
C6 0.0222(14) 0.0242(14) 0.0215(13) 0.0047(11) 0.0082(11) 0.0098(11)
C7 0.0344(16) 0.0185(14) 0.0324(15) 0.0059(12) 0.0157(13) 0.0091(12)
C8 0.0271(15) 0.0215(14) 0.0341(15) -0.0044(12) 0.0132(13) 0.0016(12)
C9 0.0153(13) 0.0283(15) 0.0206(13) -0.0024(11) 0.0061(10) 0.0039(11)
C10 0.0144(12) 0.0266(15) 0.0191(12) 0.0042(10) 0.0073(10) 0.0061(11)
C11 0.0116(11) 0.0105(11) 0.0127(10) 0.0002(9) 0.0034(8) 0.0022(9)
C12 0.0164(12) 0.0091(11) 0.0155(11) 0.0016(9) 0.0055(9) 0.0045(9)
C13 0.0116(11) 0.0126(11) 0.0118(10) 0.0025(9) 0.0044(9) 0.0029(9)
C14 0.0285(14) 0.0115(12) 0.0144(11) 0.0002(9) 0.0040(10) 0.0050(10)
C15 0.0184(12) 0.0106(11) 0.0116(10) 0.0007(8) 0.0035(9) 0.0038(9)
C16 0.0202(13) 0.0125(11) 0.0131(11) -0.0008(9) 0.0003(9) 0.0052(10)
C17 0.0122(11) 0.0144(11) 0.0115(10) 0.0007(9) 0.0028(8) 0.0034(9)
C18 0.0202(12) 0.0152(12) 0.0154(11) 0.0005(9) 0.0055(9) 0.0068(10)
C19 0.0245(14) 0.0161(12) 0.0187(12) 0.0017(10) 0.0103(10) 0.0060(10)
C20 0.0333(16) 0.0201(14) 0.0249(13) 0.0033(11) 0.0176(12) 0.0082(12)
C21 0.051(2) 0.0296(19) 0.100(3) 0.009(2) 0.053(2) 0.0195(18)
C22 0.0214(14) 0.0193(14) 0.0378(16) -0.0034(12) -0.0072(12) 0.0042(11)
C25 0.0151(12) 0.0110(11) 0.0117(11) 0.0040(9) 0.0039(9) 0.0041(9)
C26 0.0172(12) 0.0172(12) 0.0157(11) 0.0035(9) 0.0061(9) 0.0009(10)
C27 0.0179(12) 0.0123(11) 0.0159(11) 0.0041(9) 0.0052(9) 0.0060(9)
C28 0.0178(12) 0.0119(11) 0.0205(12) 0.0024(9) 0.0064(10) 0.0051(10)
C29 0.0135(12) 0.0173(13) 0.0172(12) 0.0032(10) 0.0018(9) 0.0043(10)
C30 0.0288(16) 0.0282(16) 0.0441(18) 0.0010(14) 0.0213(14) 0.0102(13)
C31 0.0141(11) 0.0100(11) 0.0109(10) 0.0022(8) 0.0041(9) 0.0030(9)
C32 0.0137(11) 0.0118(11) 0.0083(10) 0.0019(8) 0.0035(8) 0.0036(9)
C33 0.0215(12) 0.0143(12) 0.0102(10) 0.0030(9) 0.0060(9) 0.0074(10)
C34 0.0222(13) 0.0215(13) 0.0108(10) 0.0031(9) 0.0065(9) 0.0087(11)
C35 0.0346(18) 0.054(2) 0.0293(16) 0.0159(15) 0.0025(13) 0.0267(17)
C36 0.0121(11) 0.0106(11) 0.0154(11) 0.0049(9) 0.0049(9) 0.0049(9)
C37 0.0151(11) 0.0093(11) 0.0144(11) 0.0019(9) 0.0052(9) 0.0027(9)
C38 0.0106(11) 0.0115(11) 0.0122(10) 0.0009(8) 0.0047(8) 0.0023(9)
C39 0.0134(11) 0.0159(12) 0.0108(10) 0.0029(9) 0.0037(8) 0.0038(9)
C40 0.0109(11) 0.0144(12) 0.0129(10) 0.0046(9) 0.0047(8) 0.0062(9)
C41 0.0144(11) 0.0119(11) 0.0126(10) 0.0037(9) 0.0046(9) 0.0043(9)
C42 0.0143(11) 0.0132(12) 0.0124(10) 0.0037(9) 0.0050(9) 0.0046(9)
C43 0.0211(13) 0.0143(12) 0.0178(12) 0.0050(9) 0.0084(10) 0.0038(10)
C44 0.0154(12) 0.0173(12) 0.0143(11) 0.0051(9) 0.0052(9) 0.0083(10)
C45 0.0141(12) 0.0182(13) 0.0178(12) 0.0043(10) 0.0015(9) 0.0047(10)
C46 0.0346(18) 0.0419(19) 0.0209(14) 0.0158(13) 0.0013(12) 0.0112(15)
C47 0.0158(11) 0.0101(11) 0.0108(10) -0.0005(8) 0.0029(9) 0.0024(9)
C48 0.0144(11) 0.0117(11) 0.0108(10) 0.0005(8) 0.0042(8) 0.0024(9)
C49 0.0125(11) 0.0100(11) 0.0086(10) 0.0021(8) 0.0022(8) 0.0023(9)
C50 0.0126(11) 0.0135(11) 0.0168(11) 0.0015(9) 0.0044(9) 0.0034(9)
C51 0.0163(12) 0.0107(12) 0.0164(11) 0.0008(9) 0.0035(9) 0.0008(9)
C52 0.0204(13) 0.0133(12) 0.0211(12) -0.0025(10) 0.0071(10) -0.0022(10)
C53 0.0204(13) 0.0172(13) 0.0180(12) -0.0010(10) 0.0033(10) 0.0009(10)
C54 0.0234(15) 0.0186(14) 0.0395(17) 0.0006(12) 0.0073(13) -0.0077(12)
C55 0.0180(12) 0.0133(11) 0.0136(11) 0.0022(9) 0.0075(9) 0.0044(9)
C56 0.0165(12) 0.0155(12) 0.0155(11) 0.0024(9) 0.0079(9) 0.0049(10)
C57 0.0162(12) 0.0174(12) 0.0149(11) 0.0028(9) 0.0058(9) 0.0038(10)
C58 0.0195(13) 0.0191(13) 0.0103(10) 0.0030(9) 0.0056(9) 0.0058(10)
C59 0.0206(13) 0.0163(12) 0.0185(12) 0.0002(10) 0.0085(10) 0.0036(10)
C60 0.0353(17) 0.0188(14) 0.0431(18) -0.0053(13) 0.0159(15) 0.0094(13)
C61 0.0175(13) 0.0296(15) 0.0216(13) -0.0014(11) 0.0082(10) 0.0074(11)
C62 0.0183(12) 0.0176(12) 0.0128(11) 0.0017(9) -0.0015(9) 0.0014(10)
C63 0.058(2) 0.0225(15) 0.0107(12) 0.0010(11) 0.0071(12) 0.0197(15)
N1 0.0115(9) 0.0106(10) 0.0113(9) 0.0024(7) 0.0037(7) 0.0044(8)
N2 0.0118(9) 0.0115(10) 0.0109(9) 0.0021(7) 0.0041(7) 0.0040(8)
N3 0.0115(9) 0.0127(10) 0.0091(8) 0.0022(7) 0.0029(7) 0.0037(8)
N4 0.0111(9) 0.0114(9) 0.0093(9) 0.0004(7) 0.0032(7) 0.0026(8)
O1 0.0199(10) 0.0237(10) 0.0217(9) 0.0005(8) 0.0098(8) -0.0012(8)
O2 0.0169(9) 0.0284(11) 0.0195(9) 0.0026(8) 0.0003(7) 0.0073(8)
O3 0.0364(13) 0.0180(10) 0.0627(15) -0.0018(10) 0.0310(12) 0.0077(9)
O4 0.0266(12) 0.0461(15) 0.0532(15) -0.0176(12) 0.0054(11) 0.0145(11)
O5 0.0295(11) 0.0148(10) 0.0496(13) 0.0042(9) 0.0208(10) 0.0067(8)
O6 0.0327(12) 0.0198(10) 0.0454(13) 0.0069(9) 0.0259(10) 0.0086(9)
O7 0.0317(11) 0.0240(10) 0.0242(10) 0.0136(8) 0.0121(9) 0.0074(9)
O8 0.0229(10) 0.0253(10) 0.0149(9) 0.0075(7) 0.0042(7) 0.0092(8)
O9 0.0219(10) 0.0293(11) 0.0190(9) 0.0079(8) 0.0008(7) 0.0086(8)
O10 0.0341(12) 0.0198(10) 0.0302(11) 0.0039(8) 0.0001(9) 0.0123(9)
O11 0.0200(11) 0.0278(12) 0.0608(16) -0.0134(11) 0.0103(11) 0.0010(9)
O12 0.0230(10) 0.0159(9) 0.0356(11) -0.0036(8) 0.0130(9) -0.0046(8)
O13 0.0199(10) 0.0232(10) 0.0245(9) -0.0011(8) 0.0104(8) 0.0030(8)
O14 0.0171(9) 0.0239(10) 0.0182(9) -0.0005(7) 0.0082(7) 0.0053(8)
O15 0.0596(16) 0.0299(12) 0.0151(9) -0.0007(8) 0.0104(10) 0.0189(11)
O16 0.0248(10) 0.0160(9) 0.0234(9) -0.0003(7) 0.0079(8) 0.0090(8)
O17 0.0334(12) 0.0293(12) 0.0414(13) -0.0017(10) 0.0238(10) -0.0021(10)
O18 0.0391(13) 0.0202(11) 0.0382(12) 0.0077(9) 0.0141(10) 0.0102(9)
O19 0.0309(11) 0.0340(12) 0.0256(10) 0.0034(9) 0.0163(9) 0.0095(9)
O20 0.0405(14) 0.0481(15) 0.0243(11) 0.0097(10) 0.0000(10) 0.0201(12)
S1 0.0117(3) 0.0194(3) 0.0150(3) 0.0015(2) 0.0039(2) 0.0031(2)
Co1 0.01147(15) 0.00810(14) 0.00857(13) 0.00138(10) 0.00317(11) 0.00280(11)
Cl1 0.0197(3) 0.0184(3) 0.0184(3) 0.0049(2) 0.0083(2) 0.0056(2)

loop_
_atom_type_symbol
_atom_type_description
_atom_type_scat_dispersion_real
_atom_type_scat_dispersion_imag
_atom_type_scat_source
C C 0.0033 0.0016 'International Tables Vol C Tables 4.2.6.8 and 6.1.1.4'
H H 0.0000 0.0000 'International Tables Vol C Tables 4.2.6.8 and 6.1.1.4'
N N 0.0061 0.0033 'International Tables Vol C Tables 4.2.6.8 and 6.1.1.4'
O O 0.0106 0.0060 'International Tables Vol C Tables 4.2.6.8 and 6.1.1.4'
S S 0.1246 0.1234 'International Tables Vol C Tables 4.2.6.8 and 6.1.1.4'
Co Co 0.3494 0.9721 'International Tables Vol C Tables 4.2.6.8 and 6.1.1.4'
Cl Cl 0.1484 0.1585 'International Tables Vol C Tables 4.2.6.8 and 6.1.1.4'

loop_
_geom_angle_atom_site_label_1
_geom_angle_atom_site_label_2
_geom_angle_atom_site_label_3
_geom_angle
_geom_angle_site_symmetry_1
_geom_angle_site_symmetry_3
_geom_angle_publ_flag
C2 C1 C4 90.23(18) . . ?
C2 C1 Co1 119.10(15) . . ?
C4 C1 Co1 120.36(17) . . ?
C1 C2 C3 88.56(18) . . ?
C2 C3 C4 89.41(18) . . ?
C2 C3 S1 112.94(17) . . ?
C4 C3 S1 117.18(17) . . ?
C1 C4 C3 88.29(18) . . ?
C6 C5 C10 121.0(3) . . ?
C6 C5 S1 119.1(2) . . ?
C10 C5 S1 119.9(2) . . ?
C5 C6 C7 119.5(3) . . ?
C8 C7 C6 119.7(3) . . ?
C9 C8 C7 120.4(3) . . ?
C10 C9 C8 120.2(3) . . ?
C9 C10 C5 119.1(3) . . ?
C12 C11 N1 126.1(2) . . ?
C12 C11 C15 124.3(2) . . ?
N1 C11 C15 109.38(19) . . ?
C11 C12 C13 121.5(2) . . ?
C11 C12 C14 117.5(2) . . ?
C13 C12 C14 120.9(2) . . ?
N4 C13 C12 122.1(2) . . ?
N4 C13 C25 112.4(2) . . ?
C12 C13 C25 125.4(2) . . ?
C11 C15 C16 101.23(19) . . ?
C11 C15 C18 107.92(19) . . ?
C16 C15 C18 115.8(2) . . ?
C17 C16 C63 112.6(2) . . ?
C17 C16 C15 100.59(19) . . ?
C63 C16 C15 116.6(2) . . ?
C17 C16 C22 107.8(2) . . ?
C63 C16 C22 109.8(2) . . ?
C15 C16 C22 108.8(2) . . ?
N1 C17 C39 124.5(2) . . ?
N1 C17 C16 112.0(2) . . ?
C39 C17 C16 123.5(2) . . ?
C19 C18 C15 113.0(2) . . ?
C20 C19 C18 112.7(2) . . ?
O4 C20 O3 123.8(3) . . ?
O4 C20 C19 125.6(3) . . ?
O3 C20 C19 110.5(3) . . ?
C13 C25 C26 108.4(2) . . ?
C13 C25 C27 113.15(19) . . ?
C26 C25 C27 111.3(2) . . ?
C13 C25 C31 101.52(19) . . ?
C26 C25 C31 111.80(19) . . ?
C27 C25 C31 110.3(2) . . ?
C28 C27 C25 114.2(2) . . ?
C29 C28 C27 112.9(2) . . ?
O5 C29 O6 122.3(2) . . ?
O5 C29 C28 125.9(2) . . ?
O6 C29 C28 111.9(2) . . ?
C32 C31 C33 113.39(19) . . ?
C32 C31 C25 104.36(18) . . ?
C33 C31 C25 115.1(2) . . ?
N4 C32 C31 103.65(18) . . ?
N4 C32 C49 104.22(18) . . ?
C31 C32 C49 119.5(2) . . ?
C34 C33 C31 111.73(19) . . ?
O7 C34 O9 123.1(2) . . ?
O7 C34 C33 126.3(3) . . ?
O9 C34 C33 110.5(2) . . ?
C37 C36 N2 123.9(2) . . ?
C37 C36 C42 126.1(2) . . ?
N2 C36 C42 109.90(19) . . ?
C36 C37 C38 120.7(2) . . ?
C36 C37 C1A 122.9(2) . . ?
C38 C37 C1A 116.4(2) . . ?
N3 C38 C37 123.4(2) . . ?
N3 C38 C47 112.8(2) . . ?
C37 C38 C47 123.8(2) . . ?
C17 C39 C40 124.6(2) . . ?
N2 C40 C39 125.0(2) . . ?
N2 C40 C41 112.5(2) . . ?
C39 C40 C41 122.4(2) . . ?
C40 C41 C56 109.40(19) . . ?
C40 C41 C42 101.11(18) . . ?
C56 C41 C42 114.2(2) . . ?
C43 C42 C36 114.7(2) . . ?
C43 C42 C44 111.7(2) . . ?
C36 C42 C44 107.02(19) . . ?
C43 C42 C41 112.64(19) . . ?
C36 C42 C41 101.14(18) . . ?
C44 C42 C41 108.89(19) . . ?
C45 C44 C42 113.7(2) . . ?
O10 C45 O8 123.6(2) . . ?
O10 C45 C44 124.8(2) . . ?
O8 C45 C44 111.6(2) . . ?
C38 C47 C51 111.86(19) . . ?
C38 C47 C48 102.37(18) . . ?
C51 C47 C48 118.9(2) . . ?
C62 C48 C55 109.32(19) . . ?
C62 C48 C47 115.0(2) . . ?
C55 C48 C47 107.77(19) . . ?
C62 C48 C49 111.9(2) . . ?
C55 C48 C49 111.27(19) . . ?
C47 C48 C49 101.34(17) . . ?
N3 C49 C50 106.96(18) . . ?
N3 C49 C32 102.42(18) . . ?
C50 C49 C32 110.12(19) . . ?
N3 C49 C48 103.11(18) . . ?
C50 C49 C48 111.80(19) . . ?
C32 C49 C48 120.84(18) . . ?
C52 C51 C47 112.0(2) . . ?
C53 C52 C51 111.9(2) . . ?
O11 C53 O12 122.9(3) . . ?
O11 C53 C52 125.7(3) . . ?
O12 C53 C52 111.3(2) . . ?
C59 C55 C48 111.8(2) . . ?
C57 C56 C41 112.7(2) . . ?
C58 C57 C56 112.5(2) . . ?
O13 C58 O14 123.5(2) . . ?
O13 C58 C57 126.3(2) . . ?
O14 C58 C57 110.2(2) . . ?
O15 C59 O16 123.1(2) . . ?
O15 C59 C55 125.1(3) . . ?
O16 C59 C55 111.7(2) . . ?
C17 N1 C11 108.37(19) . . ?
C17 N1 Co1 125.44(17) . . ?
C11 N1 Co1 126.17(15) . . ?
C40 N2 C36 108.7(2) . . ?
C40 N2 Co1 124.70(17) . . ?
C36 N2 Co1 126.03(15) . . ?
C38 N3 C49 111.83(19) . . ?
C38 N3 Co1 131.10(17) . . ?
C49 N3 Co1 116.98(15) . . ?
C13 N4 C32 111.91(19) . . ?
C13 N4 Co1 132.47(16) . . ?
C32 N4 Co1 115.62(15) . . ?
C20 O3 C21 116.0(3) . . ?
C29 O6 C30 114.9(2) . . ?
C45 O8 C46 115.8(2) . . ?
C34 O9 C35 116.2(2) . . ?
C53 O12 C54 115.4(2) . . ?
C58 O14 C61 116.0(2) . . ?
C59 O16 C60 116.5(2) . . ?
O1 S1 O2 118.52(12) . . ?
O1 S1 C5 109.08(11) . . ?
O2 S1 C5 107.29(12) . . ?
O1 S1 C3 108.52(12) . . ?
O2 S1 C3 106.54(11) . . ?
C5 S1 C3 106.23(11) . . ?
N3 Co1 N4 82.75(9) . . ?
N3 Co1 N1 166.04(8) . . ?
N4 Co1 N1 91.28(9) . . ?
N3 Co1 N2 90.09(9) . . ?
N4 Co1 N2 171.63(9) . . ?
N1 Co1 N2 94.73(8) . . ?
N3 Co1 C1 95.77(9) . . ?
N4 Co1 C1 94.65(9) . . ?
N1 Co1 C1 97.29(9) . . ?
N2 Co1 C1 90.36(9) . . ?
O20 Cl1 O18 110.04(15) . . ?
O20 Cl1 O17 110.12(15) . . ?
O18 Cl1 O17 109.29(14) . . ?
O20 Cl1 O19 109.02(13) . . ?
O18 Cl1 O19 109.43(13) . . ?
O17 Cl1 O19 108.92(13) . . ?

loop_
_geom_bond_atom_site_label_1
_geom_bond_atom_site_label_2
_geom_bond_distance
_geom_bond_site_symmetry_2
_geom_bond_publ_flag
C1 C2 1.537(3) . ?
C1 C4 1.544(3) . ?
C1 Co1 1.974(2) . ?
C1A C37 1.513(3) . ?
C2 C3 1.552(3) . ?
C3 C4 1.551(3) . ?
C3 S1 1.776(2) . ?
C5 C6 1.386(4) . ?
C5 C10 1.396(4) . ?
C5 S1 1.771(3) . ?
C6 C7 1.395(4) . ?
C7 C8 1.392(4) . ?
C8 C9 1.390(4) . ?
C9 C10 1.386(4) . ?
C11 C12 1.363(3) . ?
C11 N1 1.390(3) . ?
C11 C15 1.525(3) . ?
C12 C13 1.439(3) . ?
C12 C14 1.517(3) . ?
C13 N4 1.298(3) . ?
C13 C25 1.537(3) . ?
C15 C16 1.539(3) . ?
C15 C18 1.548(3) . ?
C16 C17 1.508(3) . ?
C16 C63 1.528(4) . ?
C16 C22 1.538(4) . ?
C17 N1 1.357(3) . ?
C17 C39 1.377(3) . ?
C18 C19 1.536(3) . ?
C19 C20 1.504(4) . ?
C20 O4 1.203(4) . ?
C20 O3 1.338(3) . ?
C21 O3 1.447(4) . ?
C25 C26 1.545(3) . ?
C25 C27 1.550(3) . ?
C25 C31 1.558(3) . ?
C27 C28 1.540(3) . ?
C28 C29 1.509(3) . ?
C29 O5 1.198(3) . ?
C29 O6 1.334(3) . ?
C30 O6 1.440(3) . ?
C31 C32 1.536(3) . ?
C31 C33 1.546(3) . ?
C32 N4 1.497(3) . ?
C32 C49 1.544(3) . ?
C33 C34 1.508(4) . ?
C34 O7 1.205(3) . ?
C34 O9 1.333(3) . ?
C35 O9 1.442(4) . ?
C36 C37 1.367(3) . ?
C36 N2 1.401(3) . ?
C36 C42 1.542(3) . ?
C37 C38 1.437(3) . ?
C38 N3 1.293(3) . ?
C38 C47 1.514(3) . ?
C39 C40 1.384(3) . ?
C40 N2 1.349(3) . ?
C40 C41 1.500(3) . ?
C41 C56 1.552(3) . ?
C41 C42 1.563(3) . ?
C42 C43 1.533(4) . ?
C42 C44 1.556(3) . ?
C44 C45 1.511(3) . ?
C45 O10 1.210(3) . ?
C45 O8 1.339(3) . ?
C46 O8 1.452(3) . ?
C47 C51 1.544(3) . ?
C47 C48 1.566(3) . ?
C48 C62 1.536(3) . ?
C48 C55 1.557(3) . ?
C48 C49 1.580(3) . ?
C49 N3 1.492(3) . ?
C49 C50 1.531(3) . ?
C51 C52 1.535(3) . ?
C52 C53 1.502(4) . ?
C53 O11 1.202(3) . ?
C53 O12 1.340(3) . ?
C54 O12 1.447(3) . ?
C55 C59 1.518(3) . ?
C56 C57 1.525(3) . ?
C57 C58 1.504(3) . ?
C58 O13 1.209(3) . ?
C58 O14 1.342(3) . ?
C59 O15 1.201(3) . ?
C59 O16 1.345(3) . ?
C60 O16 1.447(3) . ?
C61 O14 1.455(3) . ?
N1 Co1 1.8825(19) . ?
N2 Co1 1.903(2) . ?
N3 Co1 1.8634(19) . ?
N4 Co1 1.872(2) . ?
O1 S1 1.4433(19) . ?
O2 S1 1.4454(19) . ?
O17 Cl1 1.443(2) . ?
O18 Cl1 1.435(2) . ?
O19 Cl1 1.4459(19) . ?
O20 Cl1 1.430(2) . ?
